data_2233322
loop_
_publ_author_name
'Hou, Shao-Gang'
'Jin, Mei-Fang'

_publ_section_title
;
 Poly[(2,2'-bipyridine-\k^2^<i>N</i>,<i>N</i>')(\m~3~-2,4,6-trimethylisophthalato-\k^5^<i>O</i>^1^,<i>O</i>^1'^:<i>O</i>^1^:<i>O</i>^3^,<i>O</i>^3'^)cadmium]
;
_journal_coeditor_code XU5394
_journal_issue 1
_journal_name_full 'Acta Crystallographica Section E'
_journal_page_first m84
_journal_page_last m85
_journal_paper_doi 10.1107/S1600536811054183
_journal_volume 68
_journal_year 2012
_chemical_formula_iupac '[Cd (C11 H10 O4) (C10 H8 N2)]'
_chemical_formula_moiety 'C21 H18 Cd N2 O4'
_chemical_formula_sum 'C21 H18 Cd N2 O4'
_chemical_formula_weight 474.77
_chemical_name_systematic
;
Poly[(2,2'-bipyridine-\k^2^<i>N</i>,<i>N</i>')(\m~3~-2,4,6-
trimethylisophthalato-
\k^5^<i>O</i>^1^,<i>O</i>^1'^:<i>O</i>^1^:<i>O</i>^3^,<i>O</i>^3'^)cadmium]
;
_space_group_IT_number 61
_symmetry_cell_setting orthorhombic
_symmetry_space_group_name_Hall '-P 2ac 2ab'
_symmetry_space_group_name_H-M 'P b c a'
_atom_sites_solution_hydrogens geom
_atom_sites_solution_primary direct
_atom_sites_solution_secondary difmap
_audit_creation_method SHELXL-97
_cell_angle_alpha 90.00
_cell_angle_beta 90.00
_cell_angle_gamma 90.00
_cell_formula_units_Z 8
_cell_length_a 13.1985(8)
_cell_length_b 15.5714(9)
_cell_length_c 18.1926(11)
_cell_measurement_reflns_used 5089
_cell_measurement_temperature 298(2)
_cell_measurement_theta_max 27.8
_cell_measurement_theta_min 2.2
_cell_volume 3738.9(4)
_computing_cell_refinement 'SAINT (Bruker, 2007)'
_computing_data_collection 'APEX2 (Bruker, 2007)'
_computing_data_reduction 'SAINT (Bruker, 2007)'
_computing_molecular_graphics 'DIAMOND  (Brandenburg, 2008)'
_computing_publication_material 'publCIF (Westrip, 2010)'
_computing_structure_refinement 'SHELXL97 (Sheldrick, 2008)'
_computing_structure_solution 'SHELXS97 (Sheldrick, 2008)'
_diffrn_ambient_temperature 298(2)
_diffrn_measured_fraction_theta_full 0.996
_diffrn_measured_fraction_theta_max 0.996
_diffrn_measurement_device_type 'Bruker SMART APEXII CCD'
_diffrn_measurement_method '\w and \f'
_diffrn_radiation_monochromator graphite
_diffrn_radiation_source 'fine-focus sealed tube'
_diffrn_radiation_type MoK\a
_diffrn_radiation_wavelength 0.71073
_diffrn_reflns_av_R_equivalents 0.0543
_diffrn_reflns_av_sigmaI/netI 0.0688
_diffrn_reflns_limit_h_max 11
_diffrn_reflns_limit_h_min -17
_diffrn_reflns_limit_k_max 20
_diffrn_reflns_limit_k_min -17
_diffrn_reflns_limit_l_max 23
_diffrn_reflns_limit_l_min -15
_diffrn_reflns_number 14349
_diffrn_reflns_theta_full 27.55
_diffrn_reflns_theta_max 27.55
_diffrn_reflns_theta_min 2.24
_exptl_absorpt_coefficient_mu 1.199
_exptl_absorpt_correction_T_max 0.8895
_exptl_absorpt_correction_T_min 0.8407
_exptl_absorpt_correction_type multi-scan
_exptl_absorpt_process_details '(SADABS; Bruker, 2001)'
_exptl_crystal_colour colorless
_exptl_crystal_density_diffrn 1.687
_exptl_crystal_density_method 'not measured'
_exptl_crystal_description block
_exptl_crystal_F_000 1904
_exptl_crystal_size_max 0.15
_exptl_crystal_size_mid 0.10
_exptl_crystal_size_min 0.10
_refine_diff_density_max 0.514
_refine_diff_density_min -0.627
_refine_ls_extinction_method none
_refine_ls_goodness_of_fit_ref 0.986
_refine_ls_hydrogen_treatment constr
_refine_ls_matrix_type full
_refine_ls_number_parameters 253
_refine_ls_number_reflns 4299
_refine_ls_number_restraints 0
_refine_ls_restrained_S_all 0.986
_refine_ls_R_factor_all 0.0983
_refine_ls_R_factor_gt 0.0449
_refine_ls_shift/su_max 0.001
_refine_ls_shift/su_mean 0.000
_refine_ls_structure_factor_coef Fsqd
_refine_ls_weighting_details 'calc w=1/[\s^2^(Fo^2^)+(0.0375P)^2^+0.0000P] where P=(Fo^2^+2Fc^2^)/3'
_refine_ls_weighting_scheme calc
_refine_ls_wR_factor_gt 0.0813
_refine_ls_wR_factor_ref 0.0981
_reflns_number_gt 2454
_reflns_number_total 4299
_reflns_threshold_expression I>2sigma(I)
_cod_data_source_file xu5394.cif
_cod_data_source_block I
_cod_database_code 2233322
_cod_database_fobs_code 2233322

loop_
_symmetry_equiv_pos_as_xyz
'x, y, z'
'-x+1/2, -y, z+1/2'
'-x, y+1/2, -z+1/2'
'x+1/2, -y+1/2, -z'
'-x, -y, -z'
'x-1/2, y, -z-1/2'
'x, -y-1/2, z-1/2'
'-x-1/2, y-1/2, z'

loop_
_atom_site_type_symbol
_atom_site_label
_atom_site_fract_x
_atom_site_fract_y
_atom_site_fract_z
_atom_site_U_iso_or_equiv
_atom_site_adp_type
_atom_site_calc_flag
_atom_site_refinement_flags
_atom_site_occupancy
_atom_site_symmetry_multiplicity
Cd Cd1 0.50573(2) 0.584163(18) 0.575068(16) 0.03177(11) Uani d . 1 1
C C1 0.3060(4) 0.7000(3) 0.6257(3) 0.0496(14) Uani d . 1 1
H H1A 0.3218 0.7291 0.5826 0.060 Uiso calc R 1 1
C C2 0.2259(4) 0.7293(3) 0.6667(3) 0.0569(15) Uani d . 1 1
H H2A 0.1873 0.7758 0.6512 0.068 Uiso calc R 1 1
C C3 0.2046(4) 0.6877(3) 0.7314(3) 0.0634(16) Uani d . 1 1
H H3A 0.1518 0.7064 0.7613 0.076 Uiso calc R 1 1
C C4 0.2620(4) 0.6187(3) 0.7511(3) 0.0586(15) Uani d . 1 1
H H4A 0.2489 0.5903 0.7951 0.070 Uiso calc R 1 1
C C5 0.3391(3) 0.5909(3) 0.7063(2) 0.0385(11) Uani d . 1 1
C C6 0.4024(4) 0.5140(3) 0.7238(2) 0.0396(11) Uani d . 1 1
C C7 0.3857(4) 0.4630(3) 0.7852(3) 0.0471(13) Uani d . 1 1
H H7A 0.3346 0.4768 0.8183 0.057 Uiso calc R 1 1
C C8 0.4453(4) 0.3916(3) 0.7965(3) 0.0541(15) Uani d . 1 1
H H8A 0.4352 0.3573 0.8377 0.065 Uiso calc R 1 1
C C9 0.5189(4) 0.3718(3) 0.7472(3) 0.0622(16) Uani d . 1 1
H H9A 0.5590 0.3232 0.7533 0.075 Uiso calc R 1 1
C C10 0.5323(5) 0.4249(4) 0.6888(3) 0.082(2) Uani d . 1 1
H H10A 0.5835 0.4116 0.6555 0.098 Uiso calc R 1 1
C C11 0.6847(3) 0.4899(3) 0.5399(2) 0.0311(10) Uani d . 1 1
C C12 0.7761(3) 0.4466(3) 0.5081(2) 0.0335(11) Uani d . 1 1
C C13 0.8065(3) 0.3639(3) 0.5314(2) 0.0344(11) Uani d . 1 1
C C14 0.8932(3) 0.3269(3) 0.5012(3) 0.0387(12) Uani d . 1 1
C C15 0.9490(4) 0.3712(3) 0.4471(3) 0.0581(16) Uani d . 1 1
C C16 0.9164(4) 0.4521(3) 0.4247(3) 0.0699(18) Uani d . 1 1
H H16A 0.9529 0.4813 0.3888 0.084 Uiso calc R 1 1
C C17 0.8299(4) 0.4907(3) 0.4549(3) 0.0543(15) Uani d . 1 1
C C18 0.7974(5) 0.5776(3) 0.4262(3) 0.078(2) Uani d . 1 1
H H18A 0.7381 0.5964 0.4522 0.117 Uiso calc R 1 1
H H18B 0.7823 0.5733 0.3747 0.117 Uiso calc R 1 1
H H18C 0.8511 0.6183 0.4334 0.117 Uiso calc R 1 1
C C19 0.7417(4) 0.3160(3) 0.5853(3) 0.0456(13) Uani d . 1 1
H H19A 0.7717 0.2611 0.5955 0.068 Uiso calc R 1 1
H H19B 0.6753 0.3078 0.5648 0.068 Uiso calc R 1 1
H H19C 0.7365 0.3483 0.6301 0.068 Uiso calc R 1 1
C C20 0.9284(3) 0.2395(3) 0.5264(3) 0.0417(12) Uani d . 1 1
C C21 1.0421(5) 0.3344(4) 0.4112(4) 0.097(3) Uani d . 1 1
H H21A 1.0683 0.3748 0.3761 0.146 Uiso calc R 1 1
H H21B 1.0249 0.2819 0.3866 0.146 Uiso calc R 1 1
H H21C 1.0926 0.3232 0.4479 0.146 Uiso calc R 1 1
N N1 0.3624(3) 0.6324(2) 0.64418(19) 0.0367(9) Uani d . 1 1
N N2 0.4764(3) 0.4950(3) 0.6760(2) 0.0532(12) Uani d . 1 1
O O1 0.6951(3) 0.5405(2) 0.59115(17) 0.0536(9) Uani d . 1 1
O O2 0.5988(2) 0.47532(18) 0.51372(16) 0.0412(8) Uani d . 1 1
O O3 0.9433(3) 0.2269(2) 0.5937(2) 0.0580(10) Uani d . 1 1
O O4 0.9409(3) 0.18136(19) 0.48063(19) 0.0618(11) Uani d . 1 1

loop_
_atom_site_aniso_label
_atom_site_aniso_U_11
_atom_site_aniso_U_22
_atom_site_aniso_U_33
_atom_site_aniso_U_12
_atom_site_aniso_U_13
_atom_site_aniso_U_23
Cd1 0.0381(2) 0.02748(17) 0.02972(17) -0.00141(17) 0.00347(18) -0.00099(13)
C1 0.059(4) 0.047(3) 0.043(3) 0.003(3) 0.007(3) 0.009(2)
C2 0.056(4) 0.048(3) 0.067(4) 0.008(3) 0.011(3) 0.005(3)
C3 0.061(4) 0.063(4) 0.066(4) 0.016(3) 0.021(3) 0.002(3)
C4 0.063(4) 0.059(3) 0.054(3) 0.017(3) 0.019(3) 0.017(3)
C5 0.040(3) 0.041(3) 0.035(3) -0.001(3) 0.006(2) -0.001(2)
C6 0.044(3) 0.038(3) 0.038(3) -0.001(2) 0.002(2) 0.002(2)
C7 0.051(3) 0.047(3) 0.044(3) 0.004(3) 0.015(3) 0.011(2)
C8 0.060(4) 0.047(3) 0.054(4) -0.011(3) 0.002(3) 0.021(3)
C9 0.068(4) 0.048(3) 0.070(4) 0.019(3) 0.009(3) 0.022(3)
C10 0.098(5) 0.065(4) 0.082(5) 0.040(4) 0.044(4) 0.033(3)
C11 0.029(3) 0.026(2) 0.038(3) 0.004(2) 0.002(2) 0.007(2)
C12 0.033(3) 0.027(2) 0.040(3) 0.000(2) -0.003(2) 0.005(2)
C13 0.025(3) 0.031(2) 0.047(3) -0.004(2) -0.006(2) 0.001(2)
C14 0.026(3) 0.030(2) 0.061(3) 0.003(2) 0.003(2) 0.001(2)
C15 0.041(3) 0.044(3) 0.089(4) 0.010(3) 0.021(3) 0.010(3)
C16 0.055(4) 0.048(3) 0.106(5) 0.014(3) 0.040(4) 0.034(3)
C17 0.045(3) 0.039(3) 0.079(4) 0.014(3) 0.015(3) 0.009(3)
C18 0.084(5) 0.049(3) 0.102(5) 0.020(3) 0.036(4) 0.029(3)
C19 0.035(3) 0.038(3) 0.064(3) 0.000(2) 0.000(3) 0.008(2)
C20 0.034(3) 0.027(3) 0.064(4) 0.002(2) -0.002(3) 0.004(3)
C21 0.069(4) 0.071(4) 0.152(7) 0.034(4) 0.063(5) 0.032(4)
N1 0.044(3) 0.030(2) 0.036(2) -0.002(2) 0.0083(19) 0.0022(17)
N2 0.065(3) 0.046(2) 0.048(3) 0.019(2) 0.022(2) 0.016(2)
O1 0.049(2) 0.061(2) 0.051(2) 0.0074(19) -0.0078(18) -0.0182(18)
O2 0.0239(18) 0.0478(19) 0.052(2) 0.0033(16) -0.0045(16) -0.0085(15)
O3 0.072(3) 0.038(2) 0.064(3) 0.0192(19) -0.023(2) -0.0055(17)
O4 0.092(3) 0.0328(19) 0.061(2) 0.017(2) 0.010(2) -0.0006(17)

loop_
_atom_type_symbol
_atom_type_description
_atom_type_scat_dispersion_real
_atom_type_scat_dispersion_imag
_atom_type_scat_source
C C 0.0033 0.0016 'International Tables Vol C Tables 4.2.6.8 and 6.1.1.4'
H H 0.0000 0.0000 'International Tables Vol C Tables 4.2.6.8 and 6.1.1.4'
N N 0.0061 0.0033 'International Tables Vol C Tables 4.2.6.8 and 6.1.1.4'
O O 0.0106 0.0060 'International Tables Vol C Tables 4.2.6.8 and 6.1.1.4'
Cd Cd -0.8075 1.2024 'International Tables Vol C Tables 4.2.6.8 and 6.1.1.4'

loop_
_geom_angle_atom_site_label_1
_geom_angle_atom_site_label_2
_geom_angle_atom_site_label_3
_geom_angle_site_symmetry_1
_geom_angle_site_symmetry_3
_geom_angle
O2 Cd1 N2 5_666 . 102.23(14)
O2 Cd1 O3 5_666 8_765 130.54(12)
N2 Cd1 O3 . 8_765 119.81(14)
O2 Cd1 O2 5_666 . 72.22(12)
N2 Cd1 O2 . . 91.79(12)
O3 Cd1 O2 8_765 . 126.60(12)
O2 Cd1 N1 5_666 . 91.21(11)
N2 Cd1 N1 . . 69.02(13)
O3 Cd1 N1 8_765 . 81.58(12)
O2 Cd1 N1 . . 151.76(11)
O2 Cd1 O4 5_666 8_765 85.85(11)
N2 Cd1 O4 . 8_765 171.39(14)
O3 Cd1 O4 8_765 8_765 54.62(11)
O2 Cd1 O4 . 8_765 87.81(12)
N1 Cd1 O4 . 8_765 114.27(12)
O2 Cd1 O1 5_666 . 123.00(10)
N2 Cd1 O1 . . 85.17(13)
O3 Cd1 O1 8_765 . 87.47(12)
O2 Cd1 O1 . . 50.95(10)
N1 Cd1 O1 . . 141.36(11)
O4 Cd1 O1 8_765 . 87.91(12)
O2 Cd1 C20 5_666 8_765 108.60(14)
N2 Cd1 C20 . 8_765 146.97(16)
O3 Cd1 C20 8_765 8_765 27.47(12)
O2 Cd1 C20 . 8_765 108.48(13)
N1 Cd1 C20 . 8_765 98.32(13)
O4 Cd1 C20 8_765 8_765 27.16(12)
O1 Cd1 C20 . 8_765 87.82(12)
N1 C1 C2 . . 123.8(4)
N1 C1 H1A . . 118.1
C2 C1 H1A . . 118.1
C1 C2 C3 . . 117.9(5)
C1 C2 H2A . . 121.1
C3 C2 H2A . . 121.1
C4 C3 C2 . . 118.9(5)
C4 C3 H3A . . 120.5
C2 C3 H3A . . 120.5
C3 C4 C5 . . 120.3(5)
C3 C4 H4A . . 119.9
C5 C4 H4A . . 119.9
N1 C5 C4 . . 121.2(4)
N1 C5 C6 . . 116.1(4)
C4 C5 C6 . . 122.7(4)
N2 C6 C7 . . 120.8(4)
N2 C6 C5 . . 116.4(4)
C7 C6 C5 . . 122.8(4)
C8 C7 C6 . . 119.4(5)
C8 C7 H7A . . 120.3
C6 C7 H7A . . 120.3
C9 C8 C7 . . 119.6(5)
C9 C8 H8A . . 120.2
C7 C8 H8A . . 120.2
C10 C9 C8 . . 118.1(5)
C10 C9 H9A . . 120.9
C8 C9 H9A . . 120.9
N2 C10 C9 . . 124.1(5)
N2 C10 H10A . . 118.0
C9 C10 H10A . . 118.0
O1 C11 O2 . . 120.5(4)
O1 C11 C12 . . 119.5(4)
O2 C11 C12 . . 120.0(4)
C17 C12 C13 . . 121.1(4)
C17 C12 C11 . . 117.4(4)
C13 C12 C11 . . 121.5(4)
C14 C13 C12 . . 119.4(4)
C14 C13 C19 . . 121.4(4)
C12 C13 C19 . . 119.1(4)
C13 C14 C15 . . 120.2(4)
C13 C14 C20 . . 120.3(4)
C15 C14 C20 . . 119.5(4)
C16 C15 C14 . . 119.0(5)
C16 C15 C21 . . 118.0(5)
C14 C15 C21 . . 123.0(5)
C15 C16 C17 . . 121.6(5)
C15 C16 H16A . . 119.2
C17 C16 H16A . . 119.2
C12 C17 C16 . . 118.7(4)
C12 C17 C18 . . 122.7(4)
C16 C17 C18 . . 118.6(5)
C17 C18 H18A . . 109.5
C17 C18 H18B . . 109.5
H18A C18 H18B . . 109.5
C17 C18 H18C . . 109.5
H18A C18 H18C . . 109.5
H18B C18 H18C . . 109.5
C13 C19 H19A . . 109.5
C13 C19 H19B . . 109.5
H19A C19 H19B . . 109.5
C13 C19 H19C . . 109.5
H19A C19 H19C . . 109.5
H19B C19 H19C . . 109.5
O4 C20 O3 . . 121.3(4)
O4 C20 C14 . . 119.6(5)
O3 C20 C14 . . 119.0(4)
O4 C20 Cd1 . 8_755 61.8(2)
O3 C20 Cd1 . 8_755 59.6(2)
C14 C20 Cd1 . 8_755 178.4(4)
C15 C21 H21A . . 109.5
C15 C21 H21B . . 109.5
H21A C21 H21B . . 109.5
C15 C21 H21C . . 109.5
H21A C21 H21C . . 109.5
H21B C21 H21C . . 109.5
C1 N1 C5 . . 117.8(4)
C1 N1 Cd1 . . 123.9(3)
C5 N1 Cd1 . . 118.3(3)
C10 N2 C6 . . 117.9(4)
C10 N2 Cd1 . . 122.0(3)
C6 N2 Cd1 . . 120.0(3)
C11 O1 Cd1 . . 88.5(3)
C11 O2 Cd1 . 5_666 151.4(3)
C11 O2 Cd1 . . 99.2(3)
Cd1 O2 Cd1 5_666 . 107.78(12)
C20 O3 Cd1 . 8_755 93.0(3)
C20 O4 Cd1 . 8_755 91.1(3)

loop_
_geom_bond_atom_site_label_1
_geom_bond_atom_site_label_2
_geom_bond_site_symmetry_2
_geom_bond_distance
_geom_bond_publ_flag
Cd1 N1 . 2.393(4) y
Cd1 N2 . 2.334(4) y
Cd1 O1 . 2.607(3) y
Cd1 O2 5_666 2.317(3) y
Cd1 O2 . 2.372(3) y
Cd1 O3 8_765 2.347(3) y
Cd1 O4 8_765 2.396(3) y
C1 N1 . 1.333(5) ?
C1 C2 . 1.371(6) ?
C1 H1A . 0.9300 ?
C2 C3 . 1.372(6) ?
C2 H2A . 0.9300 ?
C3 C4 . 1.363(7) ?
C3 H3A . 0.9300 ?
C4 C5 . 1.374(6) ?
C4 H4A . 0.9300 ?
C5 N1 . 1.338(5) ?
C5 C6 . 1.494(6) ?
C6 N2 . 1.341(5) ?
C6 C7 . 1.388(6) ?
C7 C8 . 1.377(6) ?
C7 H7A . 0.9300 ?
C8 C9 . 1.357(7) ?
C8 H8A . 0.9300 ?
C9 C10 . 1.359(7) ?
C9 H9A . 0.9300 ?
C10 N2 . 1.339(6) ?
C10 H10A . 0.9300 ?
C11 O1 . 1.228(5) ?
C11 O2 . 1.250(5) ?
C11 C12 . 1.499(6) ?
C12 C17 . 1.382(6) ?
C12 C13 . 1.414(5) ?
C13 C14 . 1.394(6) ?
C13 C19 . 1.500(6) ?
C14 C15 . 1.409(6) ?
C14 C20 . 1.510(6) ?
C15 C16 . 1.392(7) ?
C15 C21 . 1.505(7) ?
C16 C17 . 1.402(7) ?
C16 H16A . 0.9300 ?
C17 C18 . 1.514(6) ?
C18 H18A . 0.9600 ?
C18 H18B . 0.9600 ?
C18 H18C . 0.9600 ?
C19 H19A . 0.9600 ?
C19 H19B . 0.9600 ?
C19 H19C . 0.9600 ?
C20 O4 . 1.241(5) ?
C20 O3 . 1.255(5) ?
C20 Cd1 8_755 2.718(4) ?
C21 H21A . 0.9600 ?
C21 H21B . 0.9600 ?
C21 H21C . 0.9600 ?
O2 Cd1 5_666 2.317(3) ?
O3 Cd1 8_755 2.347(3) ?
O4 Cd1 8_755 2.396(3) ?

loop_
_geom_hbond_atom_site_label_D
_geom_hbond_atom_site_label_H
_geom_hbond_atom_site_label_A
_geom_hbond_site_symmetry_A
_geom_hbond_distance_DH
_geom_hbond_distance_HA
_geom_hbond_distance_DA
_geom_hbond_angle_DHA
C4 H4A O1 6_557 0.93 2.32 3.240(6) 169
C8 H8A O3 6_557 0.93 2.39 3.251(6) 155
